data_1542396
loop_
_publ_author_name
'Laha, Radha M.'
'Khamarui, Saikat'
'Manna, Saikat K.'
'Maiti, Dilip K.'

_publ_section_title
;
 In Situ Generated Ag(II)-Catalyzed Selective Oxo-Esterification of Alkyne
 with Alcohol to \a-Ketoester: Photophysical Study.
;
_journal_issue 1
_journal_name_full 'Organic letters'
_journal_page_first 144
_journal_page_last 147
_journal_paper_doi 10.1021/acs.orglett.5b03484
_journal_volume 18
_journal_year 2016
_chemical_formula_moiety 'C21 H16 O3'
_chemical_formula_sum 'C21 H16 O3'
_chemical_formula_weight 316.34
_chemical_name_systematic
; 
 ? 
;
_space_group_IT_number 33
_symmetry_cell_setting orthorhombic
_symmetry_space_group_name_Hall 'P 2c -2n'
_symmetry_space_group_name_H-M 'P n a 21'
_atom_sites_solution_hydrogens geom
_atom_sites_solution_primary direct
_atom_sites_solution_secondary difmap
_audit_creation_method SHELXL-97
_cell_angle_alpha 90.00
_cell_angle_beta 90.00
_cell_angle_gamma 90.00
_cell_formula_units_Z 4
_cell_length_a 8.233(3)
_cell_length_b 5.5792(18)
_cell_length_c 34.637(11)
_cell_measurement_temperature 296(2)
_cell_volume 1591.0(9)
_computing_structure_refinement 'SHELXL-97 (Sheldrick, 2008)'
_computing_structure_solution 'SHELXS-97 (Sheldrick, 2008)'
_diffrn_ambient_temperature 296(2)
_diffrn_measured_fraction_theta_full 1.000
_diffrn_measured_fraction_theta_max 1.000
_diffrn_radiation_monochromator graphite
_diffrn_radiation_source 'fine-focus sealed tube'
_diffrn_radiation_type MoK\a
_diffrn_radiation_wavelength 0.71073
_diffrn_reflns_av_R_equivalents 0.0327
_diffrn_reflns_av_sigmaI/netI 0.0307
_diffrn_reflns_limit_h_max 8
_diffrn_reflns_limit_h_min -8
_diffrn_reflns_limit_k_max 5
_diffrn_reflns_limit_k_min -5
_diffrn_reflns_limit_l_max 32
_diffrn_reflns_limit_l_min -35
_diffrn_reflns_number 6992
_diffrn_reflns_theta_full 21.57
_diffrn_reflns_theta_max 21.57
_diffrn_reflns_theta_min 1.18
_exptl_absorpt_coefficient_mu 0.088
_exptl_crystal_density_diffrn 1.321
_exptl_crystal_density_method 'not measured'
_exptl_crystal_F_000 664
_refine_diff_density_max 0.191
_refine_diff_density_min -0.193
_refine_diff_density_rms 0.048
_refine_ls_abs_structure_details 'Flack H D (1983), Acta Cryst. A39, 876-881'
_refine_ls_abs_structure_Flack -2(2)
_refine_ls_extinction_method none
_refine_ls_goodness_of_fit_ref 1.087
_refine_ls_hydrogen_treatment mixed
_refine_ls_matrix_type full
_refine_ls_number_parameters 217
_refine_ls_number_reflns 1807
_refine_ls_number_restraints 1
_refine_ls_restrained_S_all 1.086
_refine_ls_R_factor_all 0.0532
_refine_ls_R_factor_gt 0.0511
_refine_ls_shift/su_max 0.053
_refine_ls_shift/su_mean 0.014
_refine_ls_structure_factor_coef Fsqd
_refine_ls_weighting_details 'calc w=1/[\s^2^(Fo^2^)+(0.0921P)^2^+0.8195P] where P=(Fo^2^+2Fc^2^)/3'
_refine_ls_weighting_scheme calc
_refine_ls_wR_factor_gt 0.1424
_refine_ls_wR_factor_ref 0.1439
_reflns_number_gt 1716
_reflns_number_total 1807
_reflns_threshold_expression >2sigma(I)
_cod_data_source_file ol5b03484_si_001.cif
_cod_data_source_block l
_cod_depositor_comments
;
The following automatic conversions were performed:

'_symmetry_cell_setting' value 'Orthorhombic' changed to
'orthorhombic' according to
/usr/data/users/saulius/crontab/automatic-downloads/current/ACS/lib/dictionaries/cif_core.dic
dictionary named 'cif_core.dic' version 2.4.2 from 2011-04-26.

Automatic conversion script
Id: cif_fix_values 4268 2015-11-12 08:31:59Z antanas 
;
_cod_original_sg_symbol_H-M Pna2(1)
_cod_database_code 1542396

loop_
_symmetry_equiv_pos_as_xyz
'x, y, z'
'-x, -y, z+1/2'
'-x+1/2, y+1/2, z+1/2'
'x+1/2, -y+1/2, z'

loop_
_atom_site_label
_atom_site_type_symbol
_atom_site_fract_x
_atom_site_fract_y
_atom_site_fract_z
_atom_site_U_iso_or_equiv
_atom_site_adp_type
_atom_site_occupancy
_atom_site_symmetry_multiplicity
_atom_site_calc_flag
_atom_site_refinement_flags
O1 O 0.2952(3) 0.2943(5) 0.27668(8) 0.0465(8) Uani 1 1 d .
O2 O 0.4620(4) 0.2854(7) 0.32761(9) 0.0624(10) Uani 1 1 d .
O3 O 0.1831(4) 0.7056(6) 0.30913(9) 0.0591(10) Uani 1 1 d .
C1 C 0.2097(6) -0.0321(9) 0.14588(15) 0.0575(13) Uani 1 1 d .
H1 H 0.1690 -0.0621 0.1213 0.069 Uiso 1 1 calc R
C2 C 0.3010(6) 0.1663(9) 0.15243(14) 0.0569(14) Uani 1 1 d .
H2 H 0.3236 0.2704 0.1322 0.068 Uiso 1 1 calc R
C3 C 0.3599(6) 0.2147(8) 0.18830(14) 0.0480(12) Uani 1 1 d .
H3 H 0.4217 0.3522 0.1922 0.058 Uiso 1 1 calc R
C4 C 0.3295(5) 0.0628(8) 0.21898(11) 0.0406(11) Uani 1 1 d .
C5 C 0.3961(5) 0.1107(10) 0.25770(12) 0.0502(12) Uani 1 1 d .
H5A H 0.5073 0.1670 0.2556 0.060 Uiso 1 1 calc R
H5B H 0.3960 -0.0353 0.2729 0.060 Uiso 1 1 calc R
C6 C 0.3433(6) 0.3545(7) 0.31178(12) 0.0390(10) Uani 1 1 d .
C7 C 0.2316(5) 0.5431(8) 0.32976(13) 0.0421(11) Uani 1 1 d .
C8 C 0.1923(4) 0.5297(7) 0.37124(12) 0.0347(10) Uani 1 1 d .
C9 C 0.0978(6) 0.7092(8) 0.38686(13) 0.0459(12) Uani 1 1 d .
H9 H 0.0648 0.8367 0.3715 0.055 Uiso 1 1 calc R
C10 C 0.0520(6) 0.7015(8) 0.42498(14) 0.0486(12) Uani 1 1 d .
H10 H -0.0089 0.8273 0.4350 0.058 Uiso 1 1 calc R
C11 C 0.0938(4) 0.5116(7) 0.44897(11) 0.0338(10) Uani 1 1 d .
C12 C 0.0426(5) 0.5052(7) 0.49039(11) 0.0381(11) Uani 1 1 d .
C13 C 0.0987(8) 0.3324(10) 0.51513(14) 0.0601(15) Uani 1 1 d .
H13 H 0.1716 0.2178 0.5062 0.072 Uiso 1 1 calc R
C14 C 0.0480(7) 0.3266(11) 0.55325(16) 0.0733(17) Uani 1 1 d .
H14 H 0.0839 0.2039 0.5693 0.088 Uiso 1 1 calc R
C15 C -0.0533(6) 0.4969(10) 0.56756(14) 0.0568(14) Uani 1 1 d .
H15 H -0.0838 0.4952 0.5934 0.068 Uiso 1 1 calc R
C16 C 0.1775(7) -0.1879(10) 0.17536(15) 0.0617(14) Uani 1 1 d .
H16 H 0.1161 -0.3247 0.1707 0.074 Uiso 1 1 calc R
C17 C 0.2365(5) -0.1424(9) 0.21238(13) 0.0459(12) Uani 1 1 d .
H17 H 0.2140 -0.2477 0.2325 0.055 Uiso 1 1 calc R
C18 C 0.2380(6) 0.3434(8) 0.39474(13) 0.0465(12) Uani 1 1 d .
H18 H 0.3023 0.2212 0.3847 0.056 Uiso 1 1 calc R
C19 C 0.1910(6) 0.3337(8) 0.43242(13) 0.0462(13) Uani 1 1 d .
H19 H 0.2245 0.2052 0.4476 0.055 Uiso 1 1 calc R
C20 C -0.0628(7) 0.6721(8) 0.50555(13) 0.0557(14) Uani 1 1 d .
H20 H -0.1039 0.7907 0.4894 0.067 Uiso 1 1 calc R
C21 C -0.1090(7) 0.6701(10) 0.54333(14) 0.0668(16) Uani 1 1 d .
H21 H -0.1790 0.7876 0.5526 0.080 Uiso 1 1 calc R

loop_
_atom_site_aniso_label
_atom_site_aniso_U_11
_atom_site_aniso_U_22
_atom_site_aniso_U_33
_atom_site_aniso_U_23
_atom_site_aniso_U_13
_atom_site_aniso_U_12
O1 0.0445(16) 0.065(2) 0.0304(18) -0.0090(17) -0.0061(14) 0.0095(14)
O2 0.060(2) 0.087(3) 0.041(2) -0.0047(18) -0.0085(18) 0.0236(19)
O3 0.077(2) 0.060(2) 0.040(2) 0.0096(19) 0.0072(17) 0.0155(18)
C1 0.069(3) 0.062(3) 0.041(3) -0.010(3) -0.010(3) 0.010(3)
C2 0.069(3) 0.063(4) 0.038(3) 0.008(3) 0.006(3) 0.001(3)
C3 0.055(3) 0.041(3) 0.049(3) -0.005(2) -0.002(2) -0.004(2)
C4 0.044(2) 0.054(3) 0.024(2) -0.003(2) 0.0028(19) 0.013(2)
C5 0.041(2) 0.070(3) 0.040(3) -0.010(2) 0.002(2) 0.010(2)
C6 0.043(2) 0.045(3) 0.029(3) 0.002(2) 0.002(2) -0.002(2)
C7 0.049(2) 0.042(3) 0.035(3) -0.001(2) -0.006(2) -0.002(2)
C8 0.037(2) 0.036(2) 0.031(3) -0.0033(19) -0.0036(19) 0.000(2)
C9 0.050(3) 0.046(3) 0.041(3) 0.011(2) 0.000(2) 0.013(2)
C10 0.060(3) 0.042(3) 0.045(3) 0.005(2) 0.007(2) 0.020(2)
C11 0.035(2) 0.041(3) 0.026(2) -0.0001(18) -0.0037(18) 0.0003(19)
C12 0.037(2) 0.042(3) 0.035(3) -0.001(2) -0.0029(18) -0.0012(19)
C13 0.082(4) 0.056(3) 0.043(3) 0.010(2) 0.013(3) 0.017(3)
C14 0.098(4) 0.081(4) 0.041(3) 0.016(3) 0.012(3) 0.017(4)
C15 0.054(3) 0.075(4) 0.041(3) -0.002(3) 0.011(2) -0.011(3)
C16 0.071(3) 0.060(3) 0.054(4) -0.011(3) -0.008(3) -0.017(3)
C17 0.040(2) 0.051(3) 0.046(3) 0.008(2) 0.000(2) -0.008(2)
C18 0.069(3) 0.039(3) 0.031(3) -0.003(2) 0.004(2) 0.020(2)
C19 0.064(3) 0.036(3) 0.038(3) 0.004(2) 0.004(2) 0.015(2)
C20 0.074(3) 0.049(3) 0.044(3) 0.002(2) 0.009(3) 0.017(2)
C21 0.086(4) 0.066(4) 0.048(4) -0.002(3) 0.013(3) 0.022(3)

loop_
_atom_type_symbol
_atom_type_description
_atom_type_scat_dispersion_real
_atom_type_scat_dispersion_imag
_atom_type_scat_source
C C 0.0033 0.0016 'International Tables Vol C Tables 4.2.6.8 and 6.1.1.4'
H H 0.0000 0.0000 'International Tables Vol C Tables 4.2.6.8 and 6.1.1.4'
O O 0.0106 0.0060 'International Tables Vol C Tables 4.2.6.8 and 6.1.1.4'

loop_
_geom_angle_atom_site_label_1
_geom_angle_atom_site_label_2
_geom_angle_atom_site_label_3
_geom_angle
C6 O1 C5 114.7(3)
C2 C1 C16 120.1(5)
C2 C1 H1 120.0
C16 C1 H1 120.0
C1 C2 C3 120.8(5)
C1 C2 H2 119.6
C3 C2 H2 119.6
C2 C3 C4 121.1(4)
C2 C3 H3 119.5
C4 C3 H3 119.5
C3 C4 C17 118.4(4)
C3 C4 C5 121.4(4)
C17 C4 C5 120.1(4)
C4 C5 O1 108.8(4)
C4 C5 H5A 109.9
O1 C5 H5A 109.9
C4 C5 H5B 109.9
O1 C5 H5B 109.9
H5A C5 H5B 108.3
O2 C6 O1 126.2(4)
O2 C6 C7 122.1(4)
O1 C6 C7 111.6(4)
O3 C7 C8 122.4(4)
O3 C7 C6 118.0(4)
C8 C7 C6 119.6(4)
C18 C8 C9 118.2(4)
C18 C8 C7 123.8(4)
C9 C8 C7 118.0(4)
C10 C9 C8 120.6(4)
C10 C9 H9 119.7
C8 C9 H9 119.7
C9 C10 C11 122.0(4)
C9 C10 H10 119.0
C11 C10 H10 119.0
C10 C11 C19 116.0(4)
C10 C11 C12 121.5(4)
C19 C11 C12 122.5(4)
C13 C12 C20 116.7(4)
C13 C12 C11 121.5(4)
C20 C12 C11 121.8(4)
C12 C13 C14 120.8(5)
C12 C13 H13 119.6
C14 C13 H13 119.6
C15 C14 C13 121.1(5)
C15 C14 H14 119.5
C13 C14 H14 119.5
C14 C15 C21 118.6(5)
C14 C15 H15 120.7
C21 C15 H15 120.7
C1 C16 C17 120.2(5)
C1 C16 H16 119.9
C17 C16 H16 119.9
C16 C17 C4 119.4(4)
C16 C17 H17 120.3
C4 C17 H17 120.3
C19 C18 C8 121.3(4)
C19 C18 H18 119.3
C8 C18 H18 119.3
C18 C19 C11 121.8(4)
C18 C19 H19 119.1
C11 C19 H19 119.1
C21 C20 C12 122.4(5)
C21 C20 H20 118.8
C12 C20 H20 118.8
C20 C21 C15 120.3(5)
C20 C21 H21 119.9
C15 C21 H21 119.9

loop_
_geom_bond_atom_site_label_1
_geom_bond_atom_site_label_2
_geom_bond_distance
O1 C6 1.322(5)
O1 C5 1.474(5)
O2 C6 1.185(5)
O3 C7 1.221(5)
C1 C2 1.357(7)
C1 C16 1.367(7)
C1 H1 0.9300
C2 C3 1.361(7)
C2 H2 0.9300
C3 C4 1.382(7)
C3 H3 0.9300
C4 C17 1.397(7)
C4 C5 1.473(6)
C5 H5A 0.9700
C5 H5B 0.9700
C6 C7 1.530(6)
C7 C8 1.475(6)
C8 C18 1.373(6)
C8 C9 1.379(6)
C9 C10 1.374(7)
C9 H9 0.9300
C10 C11 1.390(6)
C10 H10 0.9300
C11 C19 1.398(6)
C11 C12 1.496(5)
C12 C13 1.370(6)
C12 C20 1.377(6)
C13 C14 1.385(7)
C13 H13 0.9300
C14 C15 1.358(8)
C14 H14 0.9300
C15 C21 1.360(7)
C15 H15 0.9300
C16 C17 1.394(7)
C16 H16 0.9300
C17 H17 0.9300
C18 C19 1.362(6)
C18 H18 0.9300
C19 H19 0.9300
C20 C21 1.363(7)
C20 H20 0.9300
C21 H21 0.9300
